data_1576627
loop_
_publ_author_name
'Redl, Samuel'
'Halas, Simon'
'Monkowius, Uwe'
'Topf, Christoph'

_publ_section_title
;
 Exploring the bimodal nature of a nickel-based catalytic system for the
 hydrogenation of alkenes and polycyclic aromatic hydrocarbons
;
_journal_issue 4
_journal_name_full 'Catalysis Science &amp; Technology'
_journal_page_first 1238
_journal_page_last 1249
_journal_paper_doi 10.1039/D5CY01341K
_journal_volume 16
_journal_year 2026
_chemical_formula_sum 'C72 H68 Cl2 N4 Ni2'
_chemical_formula_weight 1177.62
_space_group_crystal_system triclinic
_space_group_IT_number 2
_space_group_name_Hall '-P 1'
_space_group_name_H-M_alt 'P -1'
_atom_sites_solution_hydrogens geom
_audit_update_record
;
2025-10-04 deposited with the CCDC.	2026-01-08 downloaded from the CCDC.
;
_cell_angle_alpha 85.126(2)
_cell_angle_beta 78.915(2)
_cell_angle_gamma 76.110(2)
_cell_formula_units_Z 2
_cell_length_a 11.3520(7)
_cell_length_b 16.5221(11)
_cell_length_c 20.3395(14)
_cell_measurement_reflns_used 9535
_cell_measurement_temperature 296.(2)
_cell_measurement_theta_max 24.5212
_cell_measurement_theta_min 2.4498
_cell_volume 3631.2(4)
_computing_molecular_graphics 'shelXle (C.B. Huebschle, rev 994)'
_computing_structure_refinement 'SHELXL-2018/3 (Sheldrick, 2018)'
_computing_structure_solution 'SHELXT 2018/2 (Sheldrick, 2018)'
_diffrn_ambient_temperature 296.(2)
_diffrn_measured_fraction_theta_full 0.994
_diffrn_measured_fraction_theta_max 0.994
_diffrn_measurement_device_type 'Bruker Quest D8 Eco'
_diffrn_radiation_probe x-ray
_diffrn_radiation_type MoKa
_diffrn_radiation_wavelength 0.71073
_diffrn_reflns_av_R_equivalents 0.0688
_diffrn_reflns_av_unetI/netI 0.0565
_diffrn_reflns_limit_h_max 13
_diffrn_reflns_limit_h_min -13
_diffrn_reflns_limit_k_max 19
_diffrn_reflns_limit_k_min -19
_diffrn_reflns_limit_l_max 24
_diffrn_reflns_limit_l_min -24
_diffrn_reflns_number 142515
_diffrn_reflns_theta_full 25.14
_diffrn_reflns_theta_max 25.14
_diffrn_reflns_theta_min 2.36
_exptl_absorpt_coefficient_mu 0.630
_exptl_absorpt_correction_T_max 0.85
_exptl_absorpt_correction_T_min 0.68
_exptl_absorpt_correction_type multi-scan
_exptl_absorpt_process_details
;
Krause, L., Herbst-Irmer, R., Sheldrick, G. M., Stalke, D. (2015).
"Comparison of silver and molybdenum microfocus X-ray sources for
single-crystal structure determination"
J. Appl. Cryst. 48, 3-10.
doi:10.1107/S1600576714022985
;
_exptl_crystal_colour 'dark red'
_exptl_crystal_density_diffrn 1.077
_exptl_crystal_density_method 'not measured'
_exptl_crystal_description prism
_exptl_crystal_F_000 1236
_exptl_crystal_recrystallization_method 'Re-crystallisation from solvent: toluene'
_exptl_crystal_size_max 0.665
_exptl_crystal_size_mid 0.511
_exptl_crystal_size_min 0.268
_refine_diff_density_max 0.499
_refine_diff_density_min -0.274
_refine_ls_extinction_method none
_refine_ls_goodness_of_fit_ref 1.032
_refine_ls_hydrogen_treatment constr
_refine_ls_matrix_type full
_refine_ls_number_parameters 733
_refine_ls_number_reflns 12916
_refine_ls_number_restraints 0
_refine_ls_restrained_S_all 1.032
_refine_ls_R_factor_all 0.1082
_refine_ls_R_factor_gt 0.0668
_refine_ls_shift/su_max 0.000
_refine_ls_shift/su_mean 0.000
_refine_ls_structure_factor_coef Fsqd
_refine_ls_weighting_details 'w=1/[\s^2^(Fo^2^)+(0.0759P)^2^+3.7658P] where P=(Fo^2^+2Fc^2^)/3'
_refine_ls_weighting_scheme calc
_refine_ls_wR_factor_gt 0.1570
_refine_ls_wR_factor_ref 0.1741
_reflns_Friedel_coverage 0.000
_reflns_number_gt 8491
_reflns_number_total 12916
_reflns_threshold_expression 'I > 2\s(I)'
_cod_data_source_file d5cy01341k2.cif
_cod_data_source_block SH140_1
_cod_database_code 1576627

loop_
_space_group_symop_operation_xyz
'x, y, z'
'-x, -y, -z'

loop_
_atom_site_type_symbol
_atom_site_label
_atom_site_fract_x
_atom_site_fract_y
_atom_site_fract_z
_atom_site_U_iso_or_equiv
_atom_site_adp_type
_atom_site_calc_flag
_atom_site_refinement_flags_adp
_atom_site_refinement_flags_occupancy
_atom_site_refinement_flags_posn
_atom_site_occupancy
_atom_site_disorder_assembly
_atom_site_disorder_group
Ni Ni1 0.24565(5) 0.19887(3) 0.07908(3) 0.04988(17) Uani d . . . 1 . .
Ni Ni2 0.59755(5) 0.29750(3) 0.40807(3) 0.05224(18) Uani d . . . 1 . .
Cl Cl1 0.07029(11) 0.27629(9) 0.06083(8) 0.0865(4) Uani d . . . 1 . .
Cl Cl2 0.46127(13) 0.22204(10) 0.42884(8) 0.0979(5) Uani d . . . 1 . .
N N1 0.3278(3) 0.34602(19) 0.09790(15) 0.0416(7) Uani d . . . 1 . .
N N2 0.3853(3) 0.30432(18) -0.00411(15) 0.0422(8) Uani d . . . 1 . .
N N4 0.7954(3) 0.1511(2) 0.39148(16) 0.0468(8) Uani d . . . 1 . .
N N3 0.7521(3) 0.1938(2) 0.49304(16) 0.0464(8) Uani d . . . 1 . .
C C2 0.3870(4) 0.4128(2) 0.06361(18) 0.0435(9) Uani d . . . 1 . .
H H2 0.328737 0.467288 0.06649 0.052 Uiso calc U . R 1 . .
C C3 0.4244(4) 0.3843(2) -0.00926(18) 0.0432(9) Uani d . . . 1 . .
H H3 0.381702 0.424782 -0.039918 0.052 Uiso calc U . R 1 . .
C C1 0.3283(3) 0.2863(2) 0.05727(19) 0.0408(9) Uani d . . . 1 . .
C C38 0.8440(4) 0.1143(2) 0.49947(19) 0.0475(10) Uani d . . . 1 . .
H H38 0.808671 0.074199 0.530683 0.057 Uiso calc U . R 1 . .
C C23 0.2785(3) 0.3474(2) 0.16885(19) 0.0430(9) Uani d . . . 1 . .
C C12 0.5632(4) 0.3750(2) -0.0263(2) 0.0439(9) Uani d . . . 1 . .
C C13 0.6035(4) 0.3923(2) 0.0313(2) 0.0467(10) Uani d . . . 1 . .
C C50 0.7962(4) 0.1486(2) 0.3208(2) 0.0466(10) Uani d . . . 1 . .
C C4 0.5058(4) 0.4166(2) 0.0848(2) 0.0478(10) Uani d . . . 1 . .
C C24 0.1648(4) 0.4002(3) 0.1912(2) 0.0519(10) Uani d . . . 1 . .
C C8 0.7275(4) 0.3893(3) 0.0330(2) 0.0545(11) Uani d . . . 1 . .
C C48 0.8770(4) 0.0842(2) 0.4264(2) 0.0482(10) Uani d . . . 1 . .
H H48 0.858489 0.029703 0.423979 0.058 Uiso calc U . R 1 . .
C C14 0.4088(4) 0.2523(2) -0.06044(19) 0.0443(10) Uani d . . . 1 . .
C C37 0.7258(4) 0.2111(2) 0.43116(19) 0.0446(10) Uani d . . . 1 . .
C C15 0.5121(4) 0.1856(2) -0.0685(2) 0.0526(11) Uani d . . . 1 . .
C C59 0.6975(4) 0.2429(3) 0.5510(2) 0.0526(11) Uani d . . . 1 . .
C C17 0.4488(6) 0.1489(3) -0.1668(2) 0.0714(14) Uani d . . . 1 . .
C C51 0.7341(4) 0.0962(3) 0.2990(2) 0.0553(11) Uani d . . . 1 . .
C C55 0.8638(4) 0.1961(3) 0.2753(2) 0.0555(11) Uani d . . . 1 . .
C C49 1.0555(4) 0.1053(2) 0.4596(2) 0.0542(11) Uani d . . . 1 . .
C C9 0.8127(4) 0.3648(3) -0.0255(3) 0.0687(13) Uani d . . . 1 . .
H H9 0.896328 0.359257 -0.026095 0.082 Uiso calc U . R 1 . .
C C28 0.3478(4) 0.2988(3) 0.2137(2) 0.0514(10) Uani d . . . 1 . .
C C47 1.0131(4) 0.0803(3) 0.4059(2) 0.0584(12) Uani d . . . 1 . .
C C39 0.9635(4) 0.1241(3) 0.5158(2) 0.0558(11) Uani d . . . 1 . .
C C60 0.6016(4) 0.2194(3) 0.5966(2) 0.0576(12) Uani d . . . 1 . .
C C52 0.7379(4) 0.0959(3) 0.2297(3) 0.0687(14) Uani d . . . 1 . .
H H52 0.696599 0.061407 0.213826 0.082 Uiso calc U . R 1 . .
C C19 0.3284(4) 0.2701(3) -0.1064(2) 0.0555(11) Uani d . . . 1 . .
C C16 0.5287(5) 0.1347(3) -0.1218(2) 0.0676(13) Uani d . . . 1 . .
H H16 0.596149 0.089455 -0.127391 0.081 Uiso calc U . R 1 . .
C C25 0.1181(4) 0.4033(3) 0.2600(2) 0.0643(12) Uani d . . . 1 . .
C C7 0.7511(5) 0.4105(3) 0.0940(3) 0.0684(14) Uani d . . . 1 . .
H H7 0.831769 0.406621 0.099351 0.082 Uiso calc U . R 1 . .
C C53 0.8002(5) 0.1444(4) 0.1841(2) 0.0694(14) Uani d . . . 1 . .
C C20 0.6037(4) 0.1659(3) -0.0218(2) 0.0626(12) Uani d . . . 1 . .
H H20A 0.678203 0.181952 -0.043156 0.094 Uiso calc U . R 1 . .
H H20B 0.62163 0.107099 -0.010684 0.094 Uiso calc U . R 1 . .
H H20C 0.569805 0.196087 0.018448 0.094 Uiso calc U . R 1 . .
C C5 0.5323(5) 0.4400(3) 0.1421(2) 0.0634(12) Uani d . . . 1 . .
H H5 0.470054 0.457729 0.178378 0.076 Uiso calc U . R 1 . .
C C11 0.6482(4) 0.3548(3) -0.0836(2) 0.0606(12) Uani d . . . 1 . .
H H11 0.624254 0.344901 -0.122848 0.073 Uiso calc U . R 1 . .
C C64 0.7456(5) 0.3092(3) 0.5616(2) 0.0608(12) Uani d . . . 1 . .
C C10 0.7744(5) 0.3494(3) -0.0811(3) 0.0710(14) Uani d . . . 1 . .
H H10 0.832967 0.334504 -0.119385 0.085 Uiso calc U . R 1 . .
C C27 0.2979(5) 0.3011(3) 0.2821(2) 0.0633(12) Uani d . . . 1 . .
C C54 0.8628(4) 0.1932(3) 0.2073(2) 0.0706(14) Uani d . . . 1 . .
H H54 0.906186 0.225616 0.176881 0.085 Uiso calc U . R 1 . .
C C43 1.1790(5) 0.1088(3) 0.4574(3) 0.0694(13) Uani d . . . 1 . .
C C26 0.1855(5) 0.3526(4) 0.3053(2) 0.0704(14) Uani d . . . 1 . .
C C29 0.0893(4) 0.4531(3) 0.1432(2) 0.0715(14) Uani d . . . 1 . .
H H29A 0.120682 0.501969 0.129104 0.107 Uiso calc U . R 1 . .
H H29B 0.004927 0.46933 0.165149 0.107 Uiso calc U . R 1 . .
H H29C 0.09425 0.421576 0.104837 0.107 Uiso calc U . R 1 . .
C C6 0.6565(5) 0.4366(3) 0.1448(3) 0.0720(14) Uani d . . . 1 . .
H H6 0.674499 0.453103 0.183615 0.086 Uiso calc U . R 1 . .
C C18 0.3518(5) 0.2168(3) -0.1599(2) 0.0697(14) Uani d . . . 1 . .
H H18 0.299944 0.227993 -0.191379 0.084 Uiso calc U . R 1 . .
C C61 0.5548(5) 0.2656(3) 0.6525(2) 0.0802(16) Uani d . . . 1 . .
H H61 0.490598 0.250954 0.68326 0.096 Uiso calc U . R 1 . .
C C44 1.2592(5) 0.0862(4) 0.3979(4) 0.0873(17) Uani d . . . 1 . .
H H44 1.341006 0.089761 0.393176 0.105 Uiso calc U . R 1 . .
C C70 0.6343(7) 0.3815(3) 0.3248(3) 0.0898(18) Uani d . . . 1 . .
H H70 0.678618 0.36674 0.282433 0.108 Uiso calc U . R 1 . .
C C67 0.5503(5) 0.1464(3) 0.5846(2) 0.0767(15) Uani d . . . 1 . .
H H67A 0.598839 0.095646 0.601239 0.115 Uiso calc U . R 1 . .
H H67B 0.553278 0.143043 0.537402 0.115 Uiso calc U . R 1 . .
H H67C 0.466468 0.154112 0.607553 0.115 Uiso calc U . R 1 . .
C C32 0.3811(5) 0.1000(3) 0.1013(4) 0.0859(17) Uani d . . . 1 . .
H H32 0.459272 0.109725 0.098597 0.103 Uiso calc U . R 1 . .
C C62 0.5974(7) 0.3319(4) 0.6655(3) 0.0918(19) Uani d . . . 1 . .
C C42 1.2046(6) 0.1337(3) 0.5169(4) 0.0829(16) Uani d . . . 1 . .
H H42 1.283891 0.138839 0.518287 0.099 Uiso calc U . R 1 . .
C C58 0.9408(5) 0.2495(3) 0.2960(3) 0.0759(14) Uani d . . . 1 . .
H H58A 0.911781 0.306532 0.281713 0.114 Uiso calc U . R 1 . .
H H58B 1.025508 0.230148 0.275585 0.114 Uiso calc U . R 1 . .
H H58C 0.933788 0.245721 0.343916 0.114 Uiso calc U . R 1 . .
C C63 0.6932(6) 0.3539(3) 0.6195(3) 0.0835(16) Uani d . . . 1 . .
H H63 0.723048 0.399178 0.627416 0.1 Uiso calc U . R 1 . .
C C22 0.2201(4) 0.3444(3) -0.0999(2) 0.0727(14) Uani d . . . 1 . .
H H22A 0.247895 0.393864 -0.116935 0.109 Uiso calc U . R 1 . .
H H22B 0.182574 0.350521 -0.053497 0.109 Uiso calc U . R 1 . .
H H22C 0.160783 0.336097 -0.124984 0.109 Uiso calc U . R 1 . .
C C40 0.9941(5) 0.1454(3) 0.5729(3) 0.0758(14) Uani d . . . 1 . .
H H40 0.935336 0.156458 0.611721 0.091 Uiso calc U . R 1 . .
C C69 0.5095(7) 0.3955(3) 0.3441(4) 0.096(2) Uani d . . . 1 . .
H H69 0.45415 0.389037 0.317741 0.115 Uiso calc U . R 1 . .
C C35 0.1847(6) 0.0978(3) 0.1408(4) 0.0919(19) Uani d . . . 1 . .
H H35 0.108071 0.103065 0.168476 0.11 Uiso calc U . R 1 . .
C C31 0.4738(4) 0.2449(3) 0.1928(3) 0.0744(14) Uani d . . . 1 . .
H H31A 0.496277 0.248119 0.144829 0.112 Uiso calc U . R 1 . .
H H31B 0.473799 0.18813 0.207578 0.112 Uiso calc U . R 1 . .
H H31C 0.53224 0.263775 0.212538 0.112 Uiso calc U . R 1 . .
C C41 1.1165(6) 0.1500(3) 0.5712(3) 0.0899(18) Uani d . . . 1 . .
H H41 1.137373 0.165145 0.609722 0.108 Uiso calc U . R 1 . .
C C36 0.2888(6) 0.1092(3) 0.1588(3) 0.0925(18) Uani d . . . 1 . .
H H36 0.297273 0.120967 0.201339 0.111 Uiso calc U . R 1 . .
C C56 0.6623(5) 0.0440(3) 0.3469(3) 0.0817(16) Uani d . . . 1 . .
H H56A 0.716779 -0.007293 0.358055 0.123 Uiso calc U . R 1 . .
H H56B 0.599389 0.031923 0.326314 0.123 Uiso calc U . R 1 . .
H H56C 0.624754 0.073831 0.386892 0.123 Uiso calc U . R 1 . .
C C72 0.5846(7) 0.4241(3) 0.4339(3) 0.0928(18) Uani d . . . 1 . .
H H72 0.591131 0.441763 0.474989 0.111 Uiso calc U . R 1 . .
C C45 1.2209(6) 0.0595(4) 0.3471(3) 0.0923(19) Uani d . . . 1 . .
H H45 1.278411 0.04262 0.308808 0.111 Uiso calc U . R 1 . .
C C65 0.8513(5) 0.3344(3) 0.5142(3) 0.0852(16) Uani d . . . 1 . .
H H65A 0.922817 0.322121 0.535166 0.128 Uiso calc U . R 1 . .
H H65B 0.829407 0.393171 0.503376 0.128 Uiso calc U . R 1 . .
H H65C 0.868921 0.304034 0.473955 0.128 Uiso calc U . R 1 . .
C C46 1.0972(5) 0.0557(3) 0.3490(3) 0.0802(16) Uani d . . . 1 . .
H H46 1.073514 0.03706 0.312727 0.096 Uiso calc U . R 1 . .
C C71 0.6838(6) 0.3935(3) 0.3807(4) 0.0923(18) Uani d . . . 1 . .
H H71 0.767264 0.38312 0.382665 0.111 Uiso calc U . R 1 . .
C C33 0.3378(6) 0.0741(3) 0.0487(3) 0.0874(17) Uani d . . . 1 . .
H H33 0.382973 0.058531 0.006706 0.105 Uiso calc U . R 1 . .
C C68 0.4778(6) 0.4223(3) 0.4124(4) 0.103(2) Uani d . . . 1 . .
H H68 0.398574 0.435877 0.437477 0.124 Uiso calc U . R 1 . .
C C30 0.1349(6) 0.3536(5) 0.3800(3) 0.114(2) Uani d . . . 1 . .
H H30A 0.145052 0.297302 0.398268 0.171 Uiso calc U . R 1 . .
H H30B 0.048851 0.380647 0.387337 0.171 Uiso calc U . R 1 . .
H H30C 0.178704 0.383319 0.40163 0.171 Uiso calc U . R 1 . .
C C57 0.7999(6) 0.1437(5) 0.1093(3) 0.112(2) Uani d . . . 1 . .
H H57A 0.814323 0.087191 0.096252 0.169 Uiso calc U . R 1 . .
H H57B 0.863728 0.169031 0.084645 0.169 Uiso calc U . R 1 . .
H H57C 0.721374 0.174513 0.099839 0.169 Uiso calc U . R 1 . .
C C34 0.2132(6) 0.0763(3) 0.0718(4) 0.0946(19) Uani d . . . 1 . .
H H34 0.15834 0.065637 0.046871 0.114 Uiso calc U . R 1 . .
C C21 0.4675(7) 0.0881(4) -0.2230(3) 0.115(2) Uani d . . . 1 . .
H H21A 0.399849 0.104142 -0.246965 0.172 Uiso calc U . R 1 . .
H H21B 0.471247 0.032602 -0.20392 0.172 Uiso calc U . R 1 . .
H H21C 0.543139 0.089677 -0.253305 0.172 Uiso calc U . R 1 . .
C C66 0.5427(9) 0.3833(4) 0.7284(3) 0.151(3) Uani d . . . 1 . .
H H66A 0.470764 0.424526 0.720487 0.226 Uiso calc U . R 1 . .
H H66B 0.602789 0.410365 0.738274 0.226 Uiso calc U . R 1 . .
H H66C 0.520326 0.3469 0.765655 0.226 Uiso calc U . R 1 . .

loop_
_atom_site_aniso_label
_atom_site_aniso_U_11
_atom_site_aniso_U_22
_atom_site_aniso_U_33
_atom_site_aniso_U_12
_atom_site_aniso_U_13
_atom_site_aniso_U_23
Ni1 0.0469(3) 0.0400(3) 0.0608(4) -0.0117(2) -0.0058(3) 0.0054(2)
Ni2 0.0573(4) 0.0457(3) 0.0528(4) -0.0070(3) -0.0157(3) 0.0026(3)
Cl1 0.0512(7) 0.0817(9) 0.1259(12) -0.0155(6) -0.0267(7) 0.0260(8)
Cl2 0.0698(9) 0.1052(11) 0.1292(13) -0.0397(8) -0.0399(8) 0.0446(9)
N1 0.0454(19) 0.0394(18) 0.0391(19) -0.0110(15) -0.0040(15) -0.0011(15)
N2 0.054(2) 0.0380(18) 0.0359(19) -0.0143(15) -0.0080(15) 0.0013(14)
N4 0.052(2) 0.0427(19) 0.044(2) -0.0052(16) -0.0093(16) -0.0067(16)
N3 0.050(2) 0.0444(19) 0.042(2) -0.0049(16) -0.0084(16) -0.0015(16)
C2 0.050(2) 0.034(2) 0.044(2) -0.0089(18) -0.0024(18) -0.0028(17)
C3 0.054(2) 0.038(2) 0.039(2) -0.0122(18) -0.0120(18) 0.0032(17)
C1 0.035(2) 0.043(2) 0.043(2) -0.0032(17) -0.0097(18) 0.0020(19)
C38 0.048(2) 0.047(2) 0.044(2) -0.0081(19) -0.0082(19) 0.0058(19)
C23 0.046(2) 0.040(2) 0.042(2) -0.0120(18) -0.0024(18) -0.0029(18)
C12 0.050(2) 0.035(2) 0.045(2) -0.0092(18) -0.007(2) 0.0007(18)
C13 0.053(3) 0.039(2) 0.047(3) -0.0102(19) -0.012(2) 0.0081(18)
C50 0.047(2) 0.045(2) 0.045(2) -0.0053(19) -0.0097(19) -0.0040(19)
C4 0.059(3) 0.042(2) 0.046(3) -0.017(2) -0.015(2) 0.0059(19)
C24 0.047(2) 0.047(2) 0.059(3) -0.007(2) -0.007(2) -0.007(2)
C8 0.052(3) 0.043(2) 0.071(3) -0.010(2) -0.024(2) 0.009(2)
C48 0.053(3) 0.038(2) 0.053(3) -0.0052(19) -0.015(2) -0.0006(19)
C14 0.059(3) 0.039(2) 0.041(2) -0.019(2) -0.0142(19) 0.0047(18)
C37 0.048(2) 0.048(2) 0.042(2) -0.020(2) -0.0083(19) 0.002(2)
C15 0.067(3) 0.034(2) 0.053(3) -0.012(2) 0.000(2) -0.004(2)
C59 0.063(3) 0.049(3) 0.044(3) -0.005(2) -0.015(2) 0.001(2)
C17 0.113(4) 0.059(3) 0.046(3) -0.029(3) -0.012(3) -0.003(2)
C51 0.052(3) 0.058(3) 0.059(3) -0.011(2) -0.015(2) -0.013(2)
C55 0.048(2) 0.063(3) 0.052(3) -0.007(2) -0.007(2) 0.000(2)
C49 0.053(3) 0.041(2) 0.068(3) -0.010(2) -0.015(2) 0.008(2)
C9 0.050(3) 0.056(3) 0.092(4) -0.006(2) -0.004(3) 0.008(3)
C28 0.051(3) 0.055(3) 0.048(3) -0.012(2) -0.007(2) 0.000(2)
C47 0.059(3) 0.048(3) 0.058(3) 0.001(2) -0.007(2) 0.005(2)
C39 0.063(3) 0.047(3) 0.056(3) -0.006(2) -0.019(2) 0.005(2)
C60 0.064(3) 0.057(3) 0.040(3) 0.003(2) 0.000(2) -0.001(2)
C52 0.058(3) 0.075(3) 0.075(4) -0.003(3) -0.023(3) -0.027(3)
C19 0.065(3) 0.057(3) 0.051(3) -0.024(2) -0.014(2) 0.002(2)
C16 0.095(4) 0.046(3) 0.055(3) -0.014(3) 0.001(3) -0.004(2)
C25 0.064(3) 0.078(3) 0.052(3) -0.025(3) 0.003(2) -0.015(3)
C7 0.062(3) 0.063(3) 0.087(4) -0.021(3) -0.032(3) 0.021(3)
C53 0.058(3) 0.091(4) 0.051(3) 0.001(3) -0.008(2) -0.010(3)
C20 0.056(3) 0.053(3) 0.073(3) 0.002(2) -0.019(2) 0.001(2)
C5 0.087(4) 0.064(3) 0.045(3) -0.027(3) -0.015(2) 0.001(2)
C11 0.070(3) 0.054(3) 0.055(3) -0.017(2) 0.001(2) -0.007(2)
C64 0.084(3) 0.051(3) 0.046(3) -0.008(2) -0.018(2) -0.001(2)
C10 0.060(3) 0.058(3) 0.081(4) -0.010(2) 0.017(3) -0.005(3)
C27 0.068(3) 0.079(3) 0.048(3) -0.028(3) -0.012(2) 0.003(2)
C54 0.058(3) 0.087(4) 0.057(3) -0.007(3) -0.004(2) 0.004(3)
C43 0.060(3) 0.063(3) 0.082(4) -0.018(2) -0.010(3) 0.020(3)
C26 0.078(4) 0.096(4) 0.042(3) -0.038(3) 0.004(3) -0.009(3)
C29 0.052(3) 0.068(3) 0.082(4) 0.007(2) -0.009(2) -0.001(3)
C6 0.097(4) 0.072(3) 0.066(3) -0.038(3) -0.046(3) 0.015(3)
C18 0.096(4) 0.080(4) 0.046(3) -0.038(3) -0.025(3) 0.006(3)
C61 0.098(4) 0.071(4) 0.054(3) -0.004(3) 0.008(3) 0.004(3)
C44 0.062(3) 0.081(4) 0.106(5) -0.013(3) -0.004(4) 0.028(4)
C70 0.126(6) 0.062(4) 0.082(4) -0.025(4) -0.029(4) 0.027(3)
C67 0.080(4) 0.086(4) 0.062(3) -0.032(3) 0.006(3) 0.008(3)
C32 0.067(3) 0.052(3) 0.124(5) -0.004(3) -0.005(4) 0.025(3)
C62 0.142(6) 0.070(4) 0.050(3) -0.003(4) -0.009(3) -0.006(3)
C42 0.076(4) 0.068(4) 0.116(5) -0.027(3) -0.039(4) 0.018(3)
C58 0.079(3) 0.080(4) 0.076(3) -0.039(3) -0.012(3) 0.009(3)
C63 0.130(5) 0.056(3) 0.067(4) -0.013(3) -0.032(4) -0.005(3)
C22 0.074(3) 0.079(4) 0.071(3) -0.011(3) -0.039(3) 0.006(3)
C40 0.082(4) 0.074(3) 0.072(4) -0.007(3) -0.028(3) -0.006(3)
C69 0.115(5) 0.061(4) 0.123(6) -0.013(3) -0.070(5) 0.023(4)
C35 0.076(4) 0.049(3) 0.135(6) -0.018(3) 0.014(4) 0.022(3)
C31 0.059(3) 0.074(3) 0.084(4) -0.002(3) -0.022(3) 0.012(3)
C41 0.105(5) 0.076(4) 0.104(5) -0.022(3) -0.057(4) 0.003(3)
C36 0.100(5) 0.071(4) 0.093(4) -0.016(3) -0.006(4) 0.037(3)
C56 0.096(4) 0.081(4) 0.084(4) -0.046(3) -0.024(3) 0.000(3)
C72 0.107(5) 0.060(3) 0.112(5) 0.003(3) -0.041(4) -0.021(3)
C45 0.069(4) 0.102(5) 0.076(4) 0.004(3) 0.023(3) 0.016(3)
C65 0.111(4) 0.064(3) 0.095(4) -0.039(3) -0.035(4) 0.012(3)
C46 0.076(4) 0.084(4) 0.062(3) 0.009(3) -0.003(3) 0.002(3)
C71 0.106(5) 0.054(3) 0.124(5) -0.026(3) -0.036(4) 0.014(3)
C33 0.102(5) 0.044(3) 0.102(5) -0.014(3) 0.015(4) -0.005(3)
C68 0.099(5) 0.064(4) 0.130(6) 0.021(3) -0.029(4) -0.007(4)
C30 0.123(5) 0.169(7) 0.051(3) -0.049(5) 0.009(3) -0.011(4)
C57 0.100(5) 0.164(7) 0.063(4) 0.003(4) -0.024(3) -0.020(4)
C34 0.104(5) 0.052(3) 0.136(6) -0.040(3) -0.018(4) 0.003(3)
C21 0.197(7) 0.083(4) 0.073(4) -0.041(5) -0.024(4) -0.028(3)
C66 0.264(10) 0.100(5) 0.065(4) -0.010(6) 0.000(5) -0.036(4)

loop_
_atom_type_symbol
_atom_type_description
_atom_type_scat_dispersion_real
_atom_type_scat_dispersion_imag
_atom_type_scat_source
C C 0.0033 0.0016 'International Tables Vol C Tables 4.2.6.8 and 6.1.1.4'
H H 0.0000 0.0000 'International Tables Vol C Tables 4.2.6.8 and 6.1.1.4'
Cl Cl 0.1484 0.1585 'International Tables Vol C Tables 4.2.6.8 and 6.1.1.4'
N N 0.0061 0.0033 'International Tables Vol C Tables 4.2.6.8 and 6.1.1.4'
Ni Ni 0.3393 1.1124 'International Tables Vol C Tables 4.2.6.8 and 6.1.1.4'

loop_
_geom_angle_atom_site_label_1
_geom_angle_atom_site_label_2
_geom_angle_atom_site_label_3
_geom_angle_site_symmetry_1
_geom_angle_site_symmetry_3
_geom_angle
_geom_angle_publ_flag
C1 Ni1 C32 . . 103.3(2) ?
C1 Ni1 C36 . . 120.6(2) ?
C32 Ni1 C36 . . 39.1(2) ?
C1 Ni1 C33 . . 119.8(2) ?
C32 Ni1 C33 . . 38.7(2) ?
C36 Ni1 C33 . . 64.3(2) ?
C1 Ni1 C34 . . 156.0(2) ?
C32 Ni1 C34 . . 64.0(2) ?
C36 Ni1 C34 . . 63.4(3) ?
C33 Ni1 C34 . . 37.6(2) ?
C1 Ni1 C35 . . 156.0(2) ?
C32 Ni1 C35 . . 63.8(2) ?
C36 Ni1 C35 . . 36.8(2) ?
C33 Ni1 C35 . . 63.8(2) ?
C34 Ni1 C35 . . 38.6(2) ?
C1 Ni1 Cl1 . . 93.50(11) ?
C32 Ni1 Cl1 . . 163.20(17) ?
C36 Ni1 Cl1 . . 130.77(18) ?
C33 Ni1 Cl1 . . 130.2(2) ?
C34 Ni1 Cl1 . . 100.00(18) ?
C35 Ni1 Cl1 . . 100.76(17) ?
C37 Ni2 C71 . . 102.3(2) ?
C37 Ni2 C70 . . 119.9(2) ?
C71 Ni2 C70 . . 39.3(2) ?
C37 Ni2 C72 . . 119.8(2) ?
C71 Ni2 C72 . . 39.6(2) ?
C70 Ni2 C72 . . 64.9(2) ?
C37 Ni2 C69 . . 155.6(3) ?
C71 Ni2 C69 . . 64.2(2) ?
C70 Ni2 C69 . . 36.9(2) ?
C72 Ni2 C69 . . 63.8(2) ?
C37 Ni2 Cl2 . . 94.24(12) ?
C71 Ni2 Cl2 . . 163.43(18) ?
C70 Ni2 Cl2 . . 129.7(2) ?
C72 Ni2 Cl2 . . 130.3(2) ?
C69 Ni2 Cl2 . . 100.10(19) ?
C37 Ni2 C68 . . 155.4(2) ?
C71 Ni2 C68 . . 64.3(3) ?
C70 Ni2 C68 . . 63.7(3) ?
C72 Ni2 C68 . . 36.9(2) ?
C69 Ni2 C68 . . 38.9(2) ?
Cl2 Ni2 C68 . . 100.5(2) ?
C1 N1 C23 . . 125.3(3) ?
C1 N1 C2 . . 113.5(3) ?
C23 N1 C2 . . 121.2(3) ?
C1 N2 C14 . . 124.5(3) ?
C1 N2 C3 . . 113.4(3) ?
C14 N2 C3 . . 122.1(3) ?
C37 N4 C50 . . 125.1(3) ?
C37 N4 C48 . . 114.0(3) ?
C50 N4 C48 . . 120.9(3) ?
C37 N3 C59 . . 126.3(3) ?
C37 N3 C38 . . 113.8(3) ?
C59 N3 C38 . . 119.8(3) ?
N1 C2 C4 . . 115.2(3) ?
N1 C2 C3 . . 102.0(3) ?
C4 C2 C3 . . 105.4(3) ?
N2 C3 C12 . . 114.0(3) ?
N2 C3 C2 . . 102.4(3) ?
C12 C3 C2 . . 105.2(3) ?
N2 C1 N1 . . 108.5(3) ?
N2 C1 Ni1 . . 124.9(3) ?
N1 C1 Ni1 . . 126.2(3) ?
N3 C38 C39 . . 114.5(3) ?
N3 C38 C48 . . 102.0(3) ?
C39 C38 C48 . . 105.2(3) ?
C24 C23 C28 . . 121.3(4) ?
C24 C23 N1 . . 119.0(3) ?
C28 C23 N1 . . 119.6(3) ?
C11 C12 C13 . . 119.0(4) ?
C11 C12 C3 . . 133.0(4) ?
C13 C12 C3 . . 108.0(3) ?
C8 C13 C4 . . 124.3(4) ?
C8 C13 C12 . . 123.0(4) ?
C4 C13 C12 . . 112.6(4) ?
C51 C50 C55 . . 121.2(4) ?
C51 C50 N4 . . 119.2(4) ?
C55 C50 N4 . . 119.6(4) ?
C5 C4 C13 . . 118.2(4) ?
C5 C4 C2 . . 133.1(4) ?
C13 C4 C2 . . 108.7(3) ?
C23 C24 C25 . . 119.2(4) ?
C23 C24 C29 . . 121.8(4) ?
C25 C24 C29 . . 119.0(4) ?
C13 C8 C9 . . 116.5(4) ?
C13 C8 C7 . . 115.6(4) ?
C9 C8 C7 . . 127.9(5) ?
N4 C48 C47 . . 115.2(3) ?
N4 C48 C38 . . 101.8(3) ?
C47 C48 C38 . . 104.7(3) ?
C19 C14 C15 . . 121.4(4) ?
C19 C14 N2 . . 119.1(4) ?
C15 C14 N2 . . 119.5(3) ?
N4 C37 N3 . . 108.4(3) ?
N4 C37 Ni2 . . 126.1(3) ?
N3 C37 Ni2 . . 125.1(3) ?
C16 C15 C14 . . 117.7(4) ?
C16 C15 C20 . . 119.0(4) ?
C14 C15 C20 . . 123.3(4) ?
C64 C59 C60 . . 122.1(4) ?
C64 C59 N3 . . 119.1(4) ?
C60 C59 N3 . . 118.7(4) ?
C18 C17 C16 . . 118.9(4) ?
C18 C17 C21 . . 120.8(5) ?
C16 C17 C21 . . 120.3(5) ?
C50 C51 C52 . . 117.0(4) ?
C50 C51 C56 . . 122.1(4) ?
C52 C51 C56 . . 120.8(4) ?
C54 C55 C50 . . 118.7(4) ?
C54 C55 C58 . . 118.0(4) ?
C50 C55 C58 . . 123.4(4) ?
C39 C49 C47 . . 113.0(4) ?
C39 C49 C43 . . 123.5(5) ?
C47 C49 C43 . . 123.5(5) ?
C10 C9 C8 . . 120.7(5) ?
C23 C28 C27 . . 118.5(4) ?
C23 C28 C31 . . 123.6(4) ?
C27 C28 C31 . . 117.9(4) ?
C46 C47 C49 . . 118.2(5) ?
C46 C47 C48 . . 133.2(5) ?
C49 C47 C48 . . 108.5(4) ?
C40 C39 C49 . . 118.9(4) ?
C40 C39 C38 . . 132.5(4) ?
C49 C39 C38 . . 108.6(4) ?
C61 C60 C59 . . 117.2(5) ?
C61 C60 C67 . . 121.3(4) ?
C59 C60 C67 . . 121.5(4) ?
C53 C52 C51 . . 122.7(4) ?
C14 C19 C18 . . 117.8(4) ?
C14 C19 C22 . . 121.8(4) ?
C18 C19 C22 . . 120.4(4) ?
C17 C16 C15 . . 122.3(5) ?
C24 C25 C26 . . 119.7(4) ?
C6 C7 C8 . . 120.1(4) ?
C54 C53 C52 . . 118.4(4) ?
C54 C53 C57 . . 120.4(5) ?
C52 C53 C57 . . 121.2(5) ?
C4 C5 C6 . . 118.1(5) ?
C12 C11 C10 . . 117.8(4) ?
C59 C64 C63 . . 117.6(5) ?
C59 C64 C65 . . 123.2(4) ?
C63 C64 C65 . . 119.2(5) ?
C9 C10 C11 . . 122.9(5) ?
C26 C27 C28 . . 121.1(4) ?
C53 C54 C55 . . 121.9(5) ?
C44 C43 C49 . . 116.0(5) ?
C44 C43 C42 . . 128.7(6) ?
C49 C43 C42 . . 115.2(5) ?
C27 C26 C25 . . 120.1(4) ?
C27 C26 C30 . . 119.4(5) ?
C25 C26 C30 . . 120.5(5) ?
C7 C6 C5 . . 123.6(5) ?
C17 C18 C19 . . 121.7(4) ?
C62 C61 C60 . . 123.5(5) ?
C45 C44 C43 . . 121.1(5) ?
C69 C70 C71 . . 107.5(6) ?
C69 C70 Ni2 . . 72.5(3) ?
C71 C70 Ni2 . . 66.6(3) ?
C33 C32 C36 . . 109.8(6) ?
C33 C32 Ni1 . . 75.1(3) ?
C36 C32 Ni1 . . 74.5(3) ?
C61 C62 C63 . . 118.2(5) ?
C61 C62 C66 . . 122.5(6) ?
C63 C62 C66 . . 119.3(6) ?
C41 C42 C43 . . 121.0(5) ?
C62 C63 C64 . . 121.4(5) ?
C39 C40 C41 . . 118.2(5) ?
C70 C69 C68 . . 108.5(6) ?
C70 C69 Ni2 . . 70.6(3) ?
C68 C69 Ni2 . . 71.1(3) ?
C36 C35 C34 . . 108.4(5) ?
C36 C35 Ni1 . . 70.7(3) ?
C34 C35 Ni1 . . 70.6(3) ?
C42 C41 C40 . . 123.2(5) ?
C35 C36 C32 . . 107.3(6) ?
C35 C36 Ni1 . . 72.5(3) ?
C32 C36 Ni1 . . 66.4(3) ?
C68 C72 C71 . . 106.5(6) ?
C68 C72 Ni2 . . 72.1(3) ?
C71 C72 Ni2 . . 65.6(3) ?
C44 C45 C46 . . 123.1(5) ?
C47 C46 C45 . . 118.0(5) ?
C70 C71 C72 . . 108.8(6) ?
C70 C71 Ni2 . . 74.1(3) ?
C72 C71 Ni2 . . 74.8(3) ?
C34 C33 C32 . . 106.2(6) ?
C34 C33 Ni1 . . 71.5(3) ?
C32 C33 Ni1 . . 66.2(3) ?
C72 C68 C69 . . 108.3(6) ?
C72 C68 Ni2 . . 71.0(3) ?
C69 C68 Ni2 . . 70.0(3) ?
C33 C34 C35 . . 107.9(6) ?
C33 C34 Ni1 . . 70.9(3) ?
C35 C34 Ni1 . . 70.8(3) ?

loop_
_geom_bond_atom_site_label_1
_geom_bond_atom_site_label_2
_geom_bond_site_symmetry_2
_geom_bond_distance
_geom_bond_publ_flag
Ni1 C1 . 1.883(4) ?
Ni1 C32 . 2.042(5) ?
Ni1 C36 . 2.147(5) ?
Ni1 C33 . 2.158(5) ?
Ni1 C34 . 2.166(5) ?
Ni1 C35 . 2.169(5) ?
Ni1 Cl1 . 2.1721(13) ?
Ni2 C37 . 1.878(4) ?
Ni2 C71 . 2.041(5) ?
Ni2 C70 . 2.139(5) ?
Ni2 C72 . 2.164(5) ?
Ni2 C69 . 2.164(5) ?
Ni2 Cl2 . 2.1706(14) ?
Ni2 C68 . 2.178(5) ?
N1 C1 . 1.338(5) ?
N1 C23 . 1.444(5) ?
N1 C2 . 1.483(5) ?
N2 C1 . 1.336(5) ?
N2 C14 . 1.436(5) ?
N2 C3 . 1.481(5) ?
N4 C37 . 1.331(5) ?
N4 C50 . 1.441(5) ?
N4 C48 . 1.487(5) ?
N3 C37 . 1.341(5) ?
N3 C59 . 1.440(5) ?
N3 C38 . 1.483(5) ?
C2 C4 . 1.508(5) ?
C2 C3 . 1.542(5) ?
C3 C12 . 1.521(5) ?
C38 C39 . 1.505(6) ?
C38 C48 . 1.554(5) ?
C23 C24 . 1.391(5) ?
C23 C28 . 1.395(5) ?
C12 C11 . 1.371(6) ?
C12 C13 . 1.410(5) ?
C13 C8 . 1.403(6) ?
C13 C4 . 1.404(6) ?
C50 C51 . 1.386(6) ?
C50 C55 . 1.398(6) ?
C4 C5 . 1.367(6) ?
C24 C25 . 1.399(6) ?
C24 C29 . 1.505(6) ?
C8 C9 . 1.403(6) ?
C8 C7 . 1.406(6) ?
C48 C47 . 1.508(6) ?
C14 C19 . 1.394(6) ?
C14 C15 . 1.398(6) ?
C15 C16 . 1.385(6) ?
C15 C20 . 1.501(6) ?
C59 C64 . 1.384(6) ?
C59 C60 . 1.396(6) ?
C17 C18 . 1.366(7) ?
C17 C16 . 1.378(7) ?
C17 C21 . 1.535(7) ?
C51 C52 . 1.403(6) ?
C51 C56 . 1.500(6) ?
C55 C54 . 1.389(6) ?
C55 C58 . 1.515(6) ?
C49 C39 . 1.393(6) ?
C49 C47 . 1.402(6) ?
C49 C43 . 1.410(6) ?
C9 C10 . 1.350(7) ?
C28 C27 . 1.397(6) ?
C28 C31 . 1.497(6) ?
C47 C46 . 1.374(6) ?
C39 C40 . 1.370(6) ?
C60 C61 . 1.371(6) ?
C60 C67 . 1.516(7) ?
C52 C53 . 1.378(7) ?
C19 C18 . 1.404(6) ?
C19 C22 . 1.509(6) ?
C25 C26 . 1.402(7) ?
C7 C6 . 1.355(7) ?
C53 C54 . 1.359(7) ?
C53 C57 . 1.523(7) ?
C5 C6 . 1.409(7) ?
C11 C10 . 1.424(7) ?
C64 C63 . 1.398(7) ?
C64 C65 . 1.505(7) ?
C27 C26 . 1.375(7) ?
C43 C44 . 1.387(8) ?
C43 C42 . 1.412(7) ?
C26 C30 . 1.518(7) ?
C61 C62 . 1.362(8) ?
C44 C45 . 1.340(8) ?
C70 C69 . 1.363(8) ?
C70 C71 . 1.409(8) ?
C32 C33 . 1.396(8) ?
C32 C36 . 1.404(8) ?
C62 C63 . 1.389(8) ?
C62 C66 . 1.539(8) ?
C42 C41 . 1.339(8) ?
C40 C41 . 1.404(8) ?
C69 C68 . 1.446(8) ?
C35 C36 . 1.362(8) ?
C35 C34 . 1.433(8) ?
C72 C68 . 1.373(8) ?
C72 C71 . 1.431(8) ?
C45 C46 . 1.414(8) ?
C33 C34 . 1.395(8) ?
